data_2017790
loop_
_publ_author_name
'Canfora, Loredana'
'Pillet, Sebastien'
'Espinosa, Enrique'
'Ruisi, Giuseppe'

_publ_section_title
;
 7-Amino-2-methylsulfanyl-1,2,4-triazolo[1,5-<i>a</i>]pyrimidine-6-carboxylic
 acid as the dimethylformamide and water monosolvates at 293K
;
_journal_coeditor_code DN3145
_journal_issue 10
_journal_name_full 'Acta Crystallographica Section C'
_journal_page_first o503
_journal_page_last o507
_journal_paper_doi 10.1107/S0108270110034128
_journal_volume 66
_journal_year 2010
_chemical_formula_iupac 'C7 H7 N5 O2 S , C3 H7 N O'
_chemical_formula_moiety 'C7 H7 N5 O2 S , C3 H7 N O'
_chemical_formula_sum 'C10 H14 N6 O3 S'
_chemical_formula_weight 298.33
_chemical_melting_point 300
_chemical_name_systematic
;
7-Amino-2-methylsulfanyl-1,2,4-triazolo[1,5-<i>a</i>]pyrimidine-6-carboxylic
acid dimethylformamide monosolvate
;
_space_group_IT_number 14
_symmetry_cell_setting monoclinic
_symmetry_space_group_name_Hall '-P 2ybc'
_symmetry_space_group_name_H-M 'P 1 21/c 1'
_atom_sites_solution_hydrogens geom
_atom_sites_solution_primary direct
_atom_sites_solution_secondary difmap
_audit_creation_method SHELXL97
_cell_angle_alpha 90.00
_cell_angle_beta 108.570(3)
_cell_angle_gamma 90.00
_cell_formula_units_Z 4
_cell_length_a 12.1365(6)
_cell_length_b 11.2180(7)
_cell_length_c 10.3559(5)
_cell_measurement_reflns_used 3215
_cell_measurement_temperature 293(2)
_cell_measurement_theta_max 28.16
_cell_measurement_theta_min 1.77
_cell_volume 1336.52(13)
_computing_cell_refinement 'COLLECT (Nonius, 1998)'
_computing_data_collection 'COLLECT (Nonius, 1998)'
_computing_data_reduction 'HKL (Otwinowski & Minor, 1997)'
_computing_molecular_graphics
;
ORTEPIII (Burnett & Johnson, 1996), ORTEP-3 for Windows (Farrugia,
1997) and
PLATON (Spek, 2009)
;
_computing_publication_material 'SHELXL97 (Sheldrick, 2008)'
_computing_structure_refinement 'SHELXL97 (Sheldrick, 2008)'
_computing_structure_solution 'SIR92 (Altomare <i>et al.</i>, 1993)'
_diffrn_ambient_temperature 293(2)
_diffrn_measured_fraction_theta_full 0.984
_diffrn_measured_fraction_theta_max 0.984
_diffrn_measurement_device_type 'Nonius Kappa CCD area-detector'
_diffrn_measurement_method \w
_diffrn_radiation_monochromator graphite
_diffrn_radiation_source 'fine-focus sealed tube'
_diffrn_radiation_type MoK\a
_diffrn_radiation_wavelength 0.71073
_diffrn_reflns_av_R_equivalents 0.0000
_diffrn_reflns_av_sigmaI/netI 0.0300
_diffrn_reflns_limit_h_max 15
_diffrn_reflns_limit_h_min -15
_diffrn_reflns_limit_k_max 0
_diffrn_reflns_limit_k_min -14
_diffrn_reflns_limit_l_max 0
_diffrn_reflns_limit_l_min -13
_diffrn_reflns_number 3215
_diffrn_reflns_theta_full 28.16
_diffrn_reflns_theta_max 28.16
_diffrn_reflns_theta_min 1.77
_exptl_absorpt_coefficient_mu 0.261
_exptl_absorpt_correction_type none
_exptl_crystal_colour colourless
_exptl_crystal_density_diffrn 1.483
_exptl_crystal_density_method 'not measured'
_exptl_crystal_description block
_exptl_crystal_F_000 624
_exptl_crystal_size_max 0.25
_exptl_crystal_size_mid 0.25
_exptl_crystal_size_min 0.10
_refine_diff_density_max 0.310
_refine_diff_density_min -0.310
_refine_ls_extinction_method none
_refine_ls_goodness_of_fit_ref 1.161
_refine_ls_hydrogen_treatment constr
_refine_ls_matrix_type full
_refine_ls_number_parameters 184
_refine_ls_number_reflns 3214
_refine_ls_number_restraints 0
_refine_ls_restrained_S_all 1.161
_refine_ls_R_factor_all 0.0737
_refine_ls_R_factor_gt 0.0539
_refine_ls_shift/su_max 0.001
_refine_ls_shift/su_mean 0.000
_refine_ls_structure_factor_coef Fsqd
_refine_ls_weighting_details 'calc w = 1/[\s^2^(Fo^2^)+(0.0346P)^2^+1.4222P] where P=(Fo^2^+2Fc^2^)/3'
_refine_ls_weighting_scheme calc
_refine_ls_wR_factor_gt 0.1084
_refine_ls_wR_factor_ref 0.1196
_reflns_number_gt 2605
_reflns_number_total 3215
_reflns_threshold_expression I>2\s(I)
_cod_data_source_file dn3145.cif
_cod_data_source_block I
_cod_original_cell_volume 1336.52(12)
_cod_original_sg_symbol_H-M 'P 21/c'
_cod_database_code 2017790
_cod_database_fobs_code 2017790

loop_
_symmetry_equiv_pos_as_xyz
'x, y, z'
'-x, y+1/2, -z+1/2'
'-x, -y, -z'
'x, -y-1/2, z-1/2'

loop_
_atom_site_type_symbol
_atom_site_label
_atom_site_fract_x
_atom_site_fract_y
_atom_site_fract_z
_atom_site_U_iso_or_equiv
_atom_site_adp_type
_atom_site_calc_flag
_atom_site_refinement_flags
_atom_site_occupancy
_atom_site_disorder_assembly
_atom_site_disorder_group
S S2 0.09115(5) 0.76074(5) 0.65910(6) 0.02886(15) Uani d . 1 . .
O O6A 0.52951(15) 0.94673(14) 0.20689(17) 0.0310(4) Uani d . 1 . .
H H6A 0.5790 0.9231 0.1620 0.046 Uiso d R 1 . .
O O6B 0.51541(13) 0.74917(14) 0.22558(16) 0.0274(3) Uani d . 1 . .
N N1 0.24116(15) 0.73836(16) 0.52151(19) 0.0245(4) Uani d . 1 . .
N N3 0.19432(16) 0.93305(16) 0.5478(2) 0.0265(4) Uani d . 1 . .
N N4 0.31502(17) 1.02405(17) 0.4288(2) 0.0270(4) Uani d . 1 . .
N N7 0.38610(16) 0.66547(16) 0.3774(2) 0.0270(4) Uani d . 1 . .
H H7A 0.3540 0.6110 0.4150 0.032 Uiso d R 1 . .
H H7B 0.4260 0.6470 0.3250 0.032 Uiso d R 1 . .
N N8 0.29896(15) 0.81479(16) 0.46233(18) 0.0230(4) Uani d . 1 . .
C C2 0.18119(19) 0.8155(2) 0.5703(2) 0.0242(4) Uani d . 1 . .
C C3a 0.27024(19) 0.93125(19) 0.4785(2) 0.0238(4) Uani d . 1 . .
C C5 0.38584(19) 0.9927(2) 0.3592(2) 0.0258(5) Uani d . 1 . .
H H5 0.4189 1.0541 0.3236 0.031 Uiso calc R 1 . .
C C6 0.41514(19) 0.87576(19) 0.3345(2) 0.0234(4) Uani d . 1 . .
C C7 0.36913(18) 0.78044(19) 0.3896(2) 0.0226(4) Uani d . 1 . .
C C21 0.0395(2) 0.8986(2) 0.7080(3) 0.0403(6) Uani d . 1 . .
H H21A -0.0045 0.8822 0.7683 0.060 Uiso calc R 1 . .
H H21B -0.0091 0.9387 0.6283 0.060 Uiso calc R 1 . .
H H21C 0.1045 0.9485 0.7536 0.060 Uiso calc R 1 . .
C C61 0.49027(19) 0.85038(19) 0.2514(2) 0.0244(4) Uani d . 1 . .
O O11 0.67548(14) 0.92678(14) 0.07291(17) 0.0294(4) Uani d . 1 . .
N N9 0.77504(16) 0.84076(16) -0.05435(19) 0.0255(4) Uani d . 1 . .
C C9 0.8397(2) 0.9484(2) -0.0624(3) 0.0295(5) Uani d . 1 . .
H H9A 0.9202 0.9375 -0.0107 0.044 Uiso calc R 1 . .
H H9B 0.8089 1.0145 -0.0260 0.044 Uiso calc R 1 . .
H H9C 0.8327 0.9641 -0.1558 0.044 Uiso calc R 1 . .
C C10 0.7977(2) 0.7360(2) -0.1246(3) 0.0318(5) Uani d . 1 . .
H H10A 0.7735 0.7511 -0.2208 0.048 Uiso calc R 1 . .
H H10B 0.7551 0.6694 -0.1066 0.048 Uiso calc R 1 . .
H H10C 0.8793 0.7184 -0.0927 0.048 Uiso calc R 1 . .
C C11 0.6988(2) 0.8390(2) 0.0124(2) 0.0266(5) Uani d . 1 . .
H H11 0.6601 0.7678 0.0144 0.032 Uiso calc R 1 . .

loop_
_atom_site_aniso_label
_atom_site_aniso_U_11
_atom_site_aniso_U_22
_atom_site_aniso_U_33
_atom_site_aniso_U_12
_atom_site_aniso_U_13
_atom_site_aniso_U_23
S2 0.0290(3) 0.0298(3) 0.0309(3) -0.0016(2) 0.0140(2) 0.0007(2)
O6A 0.0404(9) 0.0215(8) 0.0394(10) 0.0012(7) 0.0244(8) 0.0016(7)
O6B 0.0319(8) 0.0218(8) 0.0319(9) 0.0019(6) 0.0148(7) -0.0005(7)
N1 0.0269(9) 0.0225(9) 0.0261(9) -0.0029(7) 0.0114(7) 0.0006(7)
N3 0.0302(10) 0.0224(9) 0.0296(10) 0.0004(7) 0.0135(8) -0.0007(8)
N4 0.0328(10) 0.0206(9) 0.0303(10) 0.0006(8) 0.0137(8) 0.0002(8)
N7 0.0332(10) 0.0191(9) 0.0340(11) 0.0007(8) 0.0184(9) 0.0017(8)
N8 0.0258(9) 0.0195(9) 0.0247(9) -0.0002(7) 0.0095(7) 0.0013(7)
C2 0.0250(10) 0.0261(11) 0.0217(10) -0.0012(9) 0.0080(8) -0.0006(9)
C3a 0.0268(10) 0.0198(10) 0.0255(11) 0.0010(8) 0.0094(9) -0.0024(8)
C5 0.0303(11) 0.0202(10) 0.0281(11) 0.0004(9) 0.0110(9) 0.0028(9)
C6 0.0262(10) 0.0207(10) 0.0237(11) 0.0004(8) 0.0085(9) -0.0001(8)
C7 0.0234(10) 0.0207(10) 0.0236(10) 0.0005(8) 0.0076(8) -0.0006(8)
C21 0.0471(15) 0.0378(15) 0.0469(16) 0.0031(12) 0.0303(13) -0.0007(12)
C61 0.0266(10) 0.0222(11) 0.0244(11) -0.0003(8) 0.0081(9) 0.0012(8)
O11 0.0364(9) 0.0232(8) 0.0344(9) 0.0007(7) 0.0194(7) 0.0002(7)
N9 0.0295(9) 0.0203(9) 0.0275(10) 0.0002(7) 0.0104(8) -0.0011(7)
C9 0.0331(12) 0.0236(11) 0.0349(13) -0.0010(9) 0.0151(10) 0.0013(9)
C10 0.0344(12) 0.0280(12) 0.0340(13) 0.0007(10) 0.0125(10) -0.0077(10)
C11 0.0308(11) 0.0217(11) 0.0270(11) 0.0005(9) 0.0088(9) 0.0018(9)

loop_
_atom_type_symbol
_atom_type_description
_atom_type_scat_dispersion_real
_atom_type_scat_dispersion_imag
_atom_type_scat_source
C C 0.0033 0.0016 'International Tables Vol C Tables 4.2.6.8 and 6.1.1.4'
H H 0.0000 0.0000 'International Tables Vol C Tables 4.2.6.8 and 6.1.1.4'
N N 0.0061 0.0033 'International Tables Vol C Tables 4.2.6.8 and 6.1.1.4'
O O 0.0106 0.0060 'International Tables Vol C Tables 4.2.6.8 and 6.1.1.4'
S S 0.1246 0.1234 'International Tables Vol C Tables 4.2.6.8 and 6.1.1.4'

loop_
_geom_angle_atom_site_label_1
_geom_angle_atom_site_label_2
_geom_angle_atom_site_label_3
_geom_angle_site_symmetry_1
_geom_angle_site_symmetry_3
_geom_angle
_geom_angle_publ_flag
C2 S2 C21 . . 100.26(11) ?
C61 O6A H6A . . 108.1 ?
C2 N1 N8 . . 100.53(17) ?
C3a N3 C2 . . 102.49(18) ?
C5 N4 C3a . . 114.20(19) ?
C7 N7 H7A . . 122.2 ?
C7 N7 H7B . . 115.6 ?
H7A N7 H7B . . 122.0 ?
C7 N8 N1 . . 124.79(18) ?
C7 N8 C3a . . 124.32(18) ?
N1 N8 C3a . . 110.76(17) ?
N1 C2 N3 . . 117.3(2) ?
N1 C2 S2 . . 118.72(17) ?
N3 C2 S2 . . 123.98(17) ?
N3 C3a N4 . . 128.5(2) ?
N3 C3a N8 . . 108.91(18) ?
N4 C3a N8 . . 122.55(19) ?
N4 C5 C6 . . 126.1(2) ?
N4 C5 H5 . . 117.0 ?
C6 C5 H5 . . 117.0 ?
C5 C6 C7 . . 118.7(2) ?
C5 C6 C61 . . 121.90(19) ?
C7 C6 C61 . . 119.40(19) ?
N7 C7 N8 . . 118.35(19) ?
N7 C7 C6 . . 127.6(2) ?
N8 C7 C6 . . 114.09(19) ?
S2 C21 H21A . . 109.5 ?
S2 C21 H21B . . 109.5 ?
H21A C21 H21B . . 109.5 ?
S2 C21 H21C . . 109.5 ?
H21A C21 H21C . . 109.5 ?
H21B C21 H21C . . 109.5 ?
O6B C61 O6A . . 122.6(2) ?
O6B C61 C6 . . 123.5(2) ?
O6A C61 C6 . . 113.96(18) ?
C11 N9 C10 . . 121.71(19) ?
C11 N9 C9 . . 121.54(19) ?
C10 N9 C9 . . 116.75(18) ?
N9 C9 H9A . . 109.5 ?
N9 C9 H9B . . 109.5 ?
H9A C9 H9B . . 109.5 ?
N9 C9 H9C . . 109.5 ?
H9A C9 H9C . . 109.5 ?
H9B C9 H9C . . 109.5 ?
N9 C10 H10A . . 109.5 ?
N9 C10 H10B . . 109.5 ?
H10A C10 H10B . . 109.5 ?
N9 C10 H10C . . 109.5 ?
H10A C10 H10C . . 109.5 ?
H10B C10 H10C . . 109.5 ?
O11 C11 N9 . . 124.1(2) ?
O11 C11 H11 . . 118.0 ?
N9 C11 H11 . . 118.0 ?

loop_
_geom_bond_atom_site_label_1
_geom_bond_atom_site_label_2
_geom_bond_site_symmetry_2
_geom_bond_distance
_geom_bond_publ_flag
N1 C2 . 1.330(3) y
N1 N8 . 1.370(2) y
N3 C3a . 1.337(3) y
N3 C2 . 1.357(3) y
N4 C5 . 1.333(3) y
N4 C3a . 1.350(3) y
N8 C7 . 1.360(3) y
N8 C3a . 1.376(3) y
C5 C6 . 1.404(3) y
C6 C7 . 1.408(3) y
S2 C2 . 1.748(2) ?
S2 C21 . 1.801(3) ?
O6A C61 . 1.322(3) ?
O6A H6A . 0.9086 ?
O6B C61 . 1.227(3) ?
N7 C7 . 1.318(3) ?
N7 H7A . 0.8793 ?
N7 H7B . 0.8598 ?
C5 H5 . 0.9300 ?
C6 C61 . 1.468(3) ?
C21 H21A . 0.9600 ?
C21 H21B . 0.9600 ?
C21 H21C . 0.9600 ?
O11 C11 . 1.248(3) ?
N9 C11 . 1.319(3) ?
N9 C10 . 1.454(3) ?
N9 C9 . 1.457(3) ?
C9 H9A . 0.9600 ?
C9 H9B . 0.9600 ?
C9 H9C . 0.9600 ?
C10 H10A . 0.9600 ?
C10 H10B . 0.9600 ?
C10 H10C . 0.9600 ?
C11 H11 . 0.9300 ?

loop_
_geom_hbond_atom_site_label_D
_geom_hbond_atom_site_label_H
_geom_hbond_atom_site_label_A
_geom_hbond_site_symmetry_A
_geom_hbond_distance_DH
_geom_hbond_distance_HA
_geom_hbond_distance_DA
_geom_hbond_angle_DHA
O6A H6A O11 . 0.91 1.71 2.584(2) 161.7
N7 H7A O11 2_645 0.88 2.11 2.870(2) 144.6
N7 H7B O6B . 0.86 2.06 2.718(2) 132.2
N7 H7B O6A 2_645 0.86 2.36 2.899(2) 121.2
C5 H5 O6B 2_655 0.93 2.44 3.340(3) 163.0
C9 H9B N1 2_655 0.96 2.59 3.462(3) 152.0

loop_
_cod_related_entry_id
_cod_related_entry_database
_cod_related_entry_code
1 ChemSpider 30654257
